data_7124942
loop_
_publ_author_name
'Wilkie, Ross P.'
'Neal, Andrew R.'
'Johnston, Craig A.'
'Voute, Nicholas'
'Lancefield, Christopher S.'
'Stell, Matthew D.'
'Medda, Federico'
'Makiyi, Edward F.'
'Turner, Emma M.'
'Stephen Ojo, O.'
'Slawin, Alexandra M. Z.'
'Lebl, Tomas'
'Mullen, Peter'
'Harrison, David J.'
'Ireland, Chris M.'
'Westwood, Nicholas J.'

_publ_section_title
;
 Total synthesis of dehaloperophoramidine using a highly
 diastereoselective Hosomi-Sakurai reaction.
;
_journal_issue 71
_journal_name_full 'Chemical communications (Cambridge, England)'
_journal_page_first 10747
_journal_page_last 10750
_journal_paper_doi 10.1039/c6cc05747k
_journal_volume 52
_journal_year 2016
_chemical_formula_moiety 'C28 H27 B F4 N4'
_chemical_formula_sum 'C28 H27 B F4 N4'
_chemical_formula_weight 506.35
_space_group_crystal_system monoclinic
_space_group_IT_number 14
_space_group_name_Hall '-P 2ybc'
_space_group_name_H-M_alt 'P 1 21/c 1'
_atom_sites_solution_hydrogens geom
_atom_sites_solution_primary direct
_atom_sites_solution_secondary difmap
_audit_creation_date 2016-05-04
_audit_creation_method 'by CrystalStructure 4.2'
_audit_update_record
;
2016-05-04 deposited with the CCDC.
2016-08-05 downloaded from the CCDC.
;
_cell_angle_alpha 90.0000
_cell_angle_beta 104.20(2)
_cell_angle_gamma 90.0000
_cell_formula_units_Z 4
_cell_length_a 6.691(5)
_cell_length_b 29.96(2)
_cell_length_c 12.952(12)
_cell_measurement_reflns_used 1514
_cell_measurement_temperature 173
_cell_measurement_theta_max 68.25
_cell_measurement_theta_min 20.88
_cell_volume 2517(3)
_computing_cell_refinement 'CrystalClear-SM Expert 2.0 r2'
_computing_data_collection 'CrystalClear-SM Expert 2.0 r2 (Rigaku, 2009)'
_computing_data_reduction 'CrystalClear-SM Expert 2.0 r2'
_computing_molecular_graphics 'CrystalStructure 4.2'
_computing_publication_material 'CrystalStructure 4.2 (Rigaku, 2015)'
_computing_structure_refinement 'SHELXL Version 2014/7 (Sheldrick, 2008)'
_computing_structure_solution SIR97
_diffrn_ambient_temperature 173
_diffrn_detector_area_resol_mean 29.257
_diffrn_measured_fraction_theta_full 0.991
_diffrn_measured_fraction_theta_max 0.986
_diffrn_measurement_device_type 'Rigaku Saturn70'
_diffrn_measurement_method \w
_diffrn_radiation_type 'Cu K\a'
_diffrn_radiation_wavelength 1.54187
_diffrn_reflns_av_R_equivalents 0.2363
_diffrn_reflns_Laue_measured_fraction_full 0.991
_diffrn_reflns_Laue_measured_fraction_max 0.986
_diffrn_reflns_limit_h_max 7
_diffrn_reflns_limit_h_min -8
_diffrn_reflns_limit_k_max 35
_diffrn_reflns_limit_k_min -35
_diffrn_reflns_limit_l_max 15
_diffrn_reflns_limit_l_min -15
_diffrn_reflns_number 33985
_diffrn_reflns_point_group_measured_fraction_full 0.991
_diffrn_reflns_point_group_measured_fraction_max 0.986
_diffrn_reflns_theta_full 67.687
_diffrn_reflns_theta_max 68.009
_diffrn_reflns_theta_min 2.950
_diffrn_standards_number 0
_exptl_absorpt_coefficient_mu 0.837
_exptl_absorpt_correction_T_max 0.975
_exptl_absorpt_correction_T_min 0.334
_exptl_absorpt_correction_type multi-scan
_exptl_absorpt_process_details 'REQAB (Rigaku, 1998)'
_exptl_crystal_colour colorless
_exptl_crystal_density_diffrn 1.336
_exptl_crystal_density_method 'not measured'
_exptl_crystal_description prism
_exptl_crystal_F_000 1056.00
_exptl_crystal_size_max 0.100
_exptl_crystal_size_mid 0.080
_exptl_crystal_size_min 0.030
_refine_diff_density_max 0.68
_refine_diff_density_min -0.55
_refine_ls_extinction_coef 0.026(4)
_refine_ls_extinction_method SHELXL
_refine_ls_goodness_of_fit_ref 1.382
_refine_ls_hydrogen_treatment constr
_refine_ls_number_parameters 336
_refine_ls_number_reflns 4504
_refine_ls_number_restraints 0
_refine_ls_R_factor_all 0.2607
_refine_ls_R_factor_gt 0.1742
_refine_ls_shift/su_max 0.001
_refine_ls_structure_factor_coef Fsqd
_refine_ls_weighting_details 'w = 1/[\s^2^(Fo^2^)+(0.2000P)^2^] where P=(Fo^2^+2Fc^2^)/3'
_refine_ls_weighting_scheme calc
_refine_ls_wR_factor_gt 0.4114
_refine_ls_wR_factor_ref 0.4607
_reflns_Friedel_coverage 0.000
_reflns_number_gt 2519
_reflns_number_total 4504
_reflns_threshold_expression F^2^>2.0\s(F^2^)
_cod_data_source_file c6cc05747k2.cif
_cod_data_source_block 27
_cod_database_code 7124942

loop_
_space_group_symop_id
_space_group_symop_operation_xyz
1 +X,+Y,+Z
2 -X,1/2+Y,1/2-Z
3 -X,-Y,-Z
4 +X,-1/2-Y,-1/2+Z

loop_
_atom_site_label
_atom_site_type_symbol
_atom_site_fract_x
_atom_site_fract_y
_atom_site_fract_z
_atom_site_U_iso_or_equiv
_atom_site_adp_type
_atom_site_occupancy
_atom_site_site_symmetry_order
_atom_site_calc_flag
_atom_site_refinement_flags_posn
_atom_site_refinement_flags_adp
F1 F 0.6606(10) 0.2787(2) 0.1492(8) 0.211(4) Uani 1 1 d . .
F2 F 0.9361(7) 0.23920(18) 0.2233(4) 0.1258(19) Uani 1 1 d . .
F3 F 0.8736(15) 0.2695(3) 0.0606(6) 0.205(4) Uani 1 1 d . .
F4 F 0.9596(15) 0.3111(3) 0.1976(7) 0.247(5) Uani 1 1 d . .
N5 N 0.4042(10) 0.0392(2) 0.2902(5) 0.092(2) Uani 1 1 d . .
N6 N 0.1226(11) 0.0453(3) 0.1401(6) 0.114(3) Uani 1 1 d . .
N20 N 0.5360(8) 0.1943(2) 0.2254(5) 0.0922(19) Uani 1 1 d . .
H20 H 0.5908 0.2211 0.2318 0.111 Uiso 1 1 calc R U
N22 N 0.3519(8) 0.2096(2) 0.3550(5) 0.0865(18) Uani 1 1 d . .
C1 C 0.6870(10) 0.1313(2) 0.4575(6) 0.079(2) Uani 1 1 d . .
H1 H 0.6810 0.1627 0.4658 0.094 Uiso 1 1 calc R U
C1A C 0.5370(10) 0.1106(3) 0.3779(5) 0.076(2) Uani 1 1 d . .
C2 C 0.8435(11) 0.1078(3) 0.5246(6) 0.083(2) Uani 1 1 d . .
H2 H 0.9424 0.1229 0.5784 0.099 Uiso 1 1 calc R U
C3 C 0.8560(12) 0.0619(3) 0.5132(6) 0.094(2) Uani 1 1 d . .
H3 H 0.9647 0.0456 0.5586 0.113 Uiso 1 1 calc R U
C4 C 0.7112(14) 0.0400(3) 0.4363(6) 0.094(2) Uani 1 1 d . .
H4 H 0.7191 0.0085 0.4303 0.112 Uiso 1 1 calc R U
C4A C 0.5529(11) 0.0632(3) 0.3668(6) 0.086(2) Uani 1 1 d . .
C5 C 0.3686(15) -0.0077(3) 0.2979(7) 0.114(3) Uani 1 1 d . .
H5A H 0.2282 -0.0146 0.2548 0.137 Uiso 1 1 calc R U
H5B H 0.3729 -0.0149 0.3729 0.137 Uiso 1 1 calc R U
C5A C 0.2774(13) 0.0629(3) 0.2080(7) 0.095(3) Uani 1 1 d . .
C6A C 0.0291(12) 0.0827(4) 0.0765(7) 0.111(3) Uani 1 1 d . .
C7 C -0.1416(15) 0.0827(6) -0.0116(9) 0.162(6) Uani 1 1 d . .
H7 H -0.2129 0.0557 -0.0348 0.195 Uiso 1 1 calc R U
C8 C -0.2068(18) 0.1230(6) -0.0654(10) 0.163(7) Uani 1 1 d . .
H8 H -0.3228 0.1229 -0.1249 0.196 Uiso 1 1 calc R U
C9 C -0.1075(14) 0.1619(5) -0.0339(7) 0.144(5) Uani 1 1 d . .
H9 H -0.1553 0.1886 -0.0714 0.172 Uiso 1 1 calc R U
C10 C 0.0684(11) 0.1633(4) 0.0547(6) 0.113(3) Uani 1 1 d . .
H10 H 0.1372 0.1907 0.0774 0.136 Uiso 1 1 calc R U
C10A C 0.1340(11) 0.1243(4) 0.1056(6) 0.099(3) Uani 1 1 d . .
C10B C 0.3249(10) 0.1122(3) 0.1936(5) 0.081(2) Uani 1 1 d . .
C11 C 0.3606(9) 0.1363(2) 0.3008(5) 0.0695(18) Uani 1 1 d . .
C12 C 0.5221(13) -0.0375(4) 0.2610(6) 0.102(3) Uani 1 1 d . .
C13 C 0.5540(13) -0.0809(4) 0.3014(7) 0.103(3) Uani 1 1 d . .
H13 H 0.4862 -0.0905 0.3539 0.123 Uiso 1 1 calc R U
C14 C 0.6818(14) -0.1097(3) 0.2663(7) 0.101(3) Uani 1 1 d . .
H14 H 0.6973 -0.1396 0.2912 0.121 Uiso 1 1 calc R U
C15 C 0.7883(14) -0.0946(4) 0.1938(8) 0.116(3) Uani 1 1 d . .
H15 H 0.8849 -0.1137 0.1731 0.140 Uiso 1 1 calc R U
C16 C 0.7555(16) -0.0515(4) 0.1506(8) 0.118(3) Uani 1 1 d . .
H16 H 0.8244 -0.0418 0.0985 0.142 Uiso 1 1 calc R U
C17 C 0.6210(14) -0.0232(3) 0.1849(7) 0.117(3) Uani 1 1 d . .
H17 H 0.5968 0.0061 0.1562 0.140 Uiso 1 1 calc R U
C18 C 0.5196(10) 0.1175(3) 0.1525(6) 0.081(2) Uani 1 1 d . .
H18A H 0.6360 0.1025 0.2024 0.098 Uiso 1 1 calc R U
H18B H 0.4980 0.1025 0.0825 0.098 Uiso 1 1 calc R U
C19 C 0.5747(10) 0.1654(3) 0.1410(6) 0.090(2) Uani 1 1 d . .
H19A H 0.7225 0.1673 0.1413 0.108 Uiso 1 1 calc R U
H19B H 0.4940 0.1766 0.0713 0.108 Uiso 1 1 calc R U
C21 C 0.4219(11) 0.1825(3) 0.2941(6) 0.082(2) Uani 1 1 d . .
C23 C 0.2259(11) 0.1850(3) 0.4156(5) 0.089(2) Uani 1 1 d . .
H23A H 0.0982 0.2015 0.4166 0.107 Uiso 1 1 calc R U
H23B H 0.3045 0.1793 0.4897 0.107 Uiso 1 1 calc R U
C24 C 0.1775(11) 0.1411(3) 0.3517(5) 0.088(2) Uani 1 1 d . .
H24A H 0.1701 0.1156 0.3991 0.105 Uiso 1 1 calc R U
H24B H 0.0458 0.1434 0.2967 0.105 Uiso 1 1 calc R U
C25 C 0.3890(14) 0.2575(3) 0.3679(6) 0.112(3) Uani 1 1 d . .
H25A H 0.3620 0.2717 0.2976 0.135 Uiso 1 1 calc R U
H25B H 0.5327 0.2627 0.4060 0.135 Uiso 1 1 calc R U
H25C H 0.2971 0.2702 0.4086 0.135 Uiso 1 1 calc R U
B1 B 0.8604(19) 0.2754(4) 0.1633(9) 0.107(4) Uani 1 1 d . .

loop_
_atom_site_aniso_label
_atom_site_aniso_U_11
_atom_site_aniso_U_22
_atom_site_aniso_U_33
_atom_site_aniso_U_23
_atom_site_aniso_U_13
_atom_site_aniso_U_12
F1 0.105(4) 0.193(7) 0.339(11) 0.126(7) 0.063(6) 0.033(4)
F2 0.094(3) 0.128(4) 0.131(4) 0.040(3) -0.019(3) -0.020(3)
F3 0.286(10) 0.188(7) 0.162(6) 0.052(5) 0.095(6) 0.084(6)
F4 0.296(10) 0.140(6) 0.225(7) 0.073(5) -0.090(7) -0.104(7)
N5 0.090(4) 0.094(6) 0.097(5) -0.006(4) 0.032(4) -0.024(4)
N6 0.066(4) 0.185(8) 0.096(5) -0.043(5) 0.029(4) -0.037(5)
N20 0.069(4) 0.108(5) 0.096(4) 0.000(4) 0.013(3) -0.001(3)
N22 0.065(4) 0.101(5) 0.085(4) -0.006(4) 0.001(3) -0.010(3)
C1 0.067(4) 0.075(5) 0.091(5) -0.014(4) 0.015(4) -0.007(4)
C1A 0.079(5) 0.075(5) 0.080(4) -0.010(4) 0.032(4) -0.013(4)
C2 0.071(5) 0.076(6) 0.097(5) -0.005(4) 0.014(4) -0.008(4)
C3 0.082(5) 0.112(8) 0.089(5) 0.021(5) 0.024(5) 0.005(5)
C4 0.098(6) 0.099(6) 0.090(5) 0.013(5) 0.033(5) 0.001(5)
C4A 0.066(4) 0.108(7) 0.083(5) -0.019(5) 0.018(4) -0.030(5)
C5 0.129(7) 0.094(7) 0.136(7) -0.019(5) 0.064(6) -0.045(5)
C5A 0.078(5) 0.115(7) 0.102(6) -0.047(5) 0.042(5) -0.040(5)
C6A 0.057(5) 0.183(10) 0.095(6) -0.067(7) 0.022(5) -0.027(6)
C7 0.057(6) 0.31(2) 0.116(8) -0.105(10) 0.024(6) -0.047(8)
C8 0.070(7) 0.30(2) 0.107(9) -0.075(10) 0.008(6) 0.032(9)
C9 0.073(6) 0.268(16) 0.091(6) -0.055(8) 0.022(5) 0.034(7)
C10 0.052(4) 0.203(11) 0.079(5) -0.018(6) 0.005(4) 0.027(5)
C10A 0.056(4) 0.160(9) 0.076(5) -0.023(6) 0.009(4) 0.001(5)
C10B 0.066(4) 0.094(6) 0.081(4) -0.020(4) 0.014(4) -0.013(4)
C11 0.052(3) 0.067(5) 0.085(4) 0.001(3) 0.008(3) -0.006(3)
C12 0.102(6) 0.108(8) 0.104(6) -0.045(5) 0.045(5) -0.040(5)
C13 0.090(6) 0.109(8) 0.113(6) -0.038(6) 0.032(5) -0.039(5)
C14 0.097(6) 0.087(6) 0.111(6) -0.023(5) 0.011(5) -0.025(5)
C15 0.086(6) 0.144(10) 0.119(7) -0.053(7) 0.026(5) -0.020(6)
C16 0.122(7) 0.119(8) 0.119(7) -0.031(7) 0.039(6) -0.043(7)
C17 0.114(6) 0.120(8) 0.138(7) -0.047(6) 0.072(6) -0.030(6)
C18 0.061(4) 0.099(6) 0.086(4) 0.008(4) 0.021(4) -0.015(4)
C19 0.061(4) 0.108(7) 0.102(5) 0.003(5) 0.020(4) -0.002(4)
C21 0.066(4) 0.098(6) 0.075(4) -0.002(4) 0.003(4) -0.008(4)
C23 0.076(4) 0.110(6) 0.080(4) -0.014(4) 0.017(4) -0.011(4)
C24 0.075(4) 0.116(6) 0.072(4) -0.012(4) 0.019(3) -0.010(4)
C25 0.106(6) 0.119(8) 0.103(6) -0.011(5) 0.008(5) -0.005(5)
B1 0.109(8) 0.105(9) 0.094(7) 0.041(6) -0.003(6) -0.032(7)

loop_
_atom_type_symbol
_atom_type_description
_atom_type_scat_dispersion_real
_atom_type_scat_dispersion_imag
_atom_type_scat_source
C C 0.0181 0.0091
;
International Tables for Crystallography
(Vol. C, Tables 4.2.6.8 and 6.1.1.4)
;
H H 0.0000 0.0000
;
International Tables for Crystallography
(Vol. C, Table 6.1.1.4)
;
N N 0.0311 0.0180
;
International Tables for Crystallography
(Vol. C, Tables 4.2.6.8 and 6.1.1.4)
;
B B 0.0090 0.0039
;
International Tables for Crystallography
(Vol. C, Tables 4.2.6.8 and 6.1.1.4)
;
F F 0.0727 0.0534
;
International Tables for Crystallography
(Vol. C, Tables 4.2.6.8 and 6.1.1.4)
;

loop_
_geom_angle_atom_site_label_1
_geom_angle_atom_site_label_2
_geom_angle_atom_site_label_3
_geom_angle
C5A N5 C4A 118.1(7)
C5A N5 C5 118.4(7)
C4A N5 C5 123.3(8)
C5A N6 C6A 103.7(8)
C21 N20 C19 124.6(7)
C21 N20 H20 117.7
C19 N20 H20 117.7
C21 N22 C25 127.5(7)
C21 N22 C23 110.4(7)
C25 N22 C23 122.1(7)
C2 C1 C1A 122.4(7)
C2 C1 H1 118.8
C1A C1 H1 118.8
C1 C1A C4A 117.2(7)
C1 C1A C11 123.4(7)
C4A C1A C11 119.4(6)
C1 C2 C3 119.7(7)
C1 C2 H2 120.2
C3 C2 H2 120.2
C4 C3 C2 120.0(7)
C4 C3 H3 120.0
C2 C3 H3 120.0
C3 C4 C4A 121.3(8)
C3 C4 H4 119.3
C4A C4 H4 119.3
C4 C4A N5 119.4(8)
C4 C4A C1A 119.4(7)
N5 C4A C1A 121.1(8)
N5 C5 C12 114.7(7)
N5 C5 H5A 108.6
C12 C5 H5A 108.6
N5 C5 H5B 108.6
C12 C5 H5B 108.6
H5A C5 H5B 107.6
N6 C5A N5 123.5(9)
N6 C5A C10B 117.7(9)
N5 C5A C10B 118.8(6)
C7 C6A C10A 117.4(12)
C7 C6A N6 128.3(11)
C10A C6A N6 114.2(8)
C6A C7 C8 119.7(14)
C6A C7 H7 120.1
C8 C7 H7 120.1
C9 C8 C7 121.2(13)
C9 C8 H8 119.4
C7 C8 H8 119.4
C8 C9 C10 121.0(14)
C8 C9 H9 119.5
C10 C9 H9 119.5
C10A C10 C9 117.8(11)
C10A C10 H10 121.1
C9 C10 H10 121.1
C10 C10A C6A 122.7(9)
C10 C10A C10B 132.4(8)
C6A C10A C10B 104.7(9)
C11 C10B C18 108.1(5)
C11 C10B C10A 118.6(6)
C18 C10B C10A 110.0(6)
C11 C10B C5A 109.6(6)
C18 C10B C5A 111.2(6)
C10A C10B C5A 99.1(7)
C21 C11 C10B 112.2(6)
C21 C11 C24 101.7(6)
C10B C11 C24 118.1(5)
C21 C11 C1A 109.3(5)
C10B C11 C1A 106.0(5)
C24 C11 C1A 109.4(5)
C17 C12 C13 120.0(9)
C17 C12 C5 121.2(10)
C13 C12 C5 118.8(8)
C14 C13 C12 120.9(8)
C14 C13 H13 119.6
C12 C13 H13 119.6
C13 C14 C15 119.0(9)
C13 C14 H14 120.5
C15 C14 H14 120.5
C14 C15 C16 121.0(9)
C14 C15 H15 119.5
C16 C15 H15 119.5
C17 C16 C15 119.0(9)
C17 C16 H16 120.5
C15 C16 H16 120.5
C12 C17 C16 120.0(10)
C12 C17 H17 120.0
C16 C17 H17 120.0
C19 C18 C10B 112.6(6)
C19 C18 H18A 109.1
C10B C18 H18A 109.1
C19 C18 H18B 109.1
C10B C18 H18B 109.1
H18A C18 H18B 107.8
N20 C19 C18 113.5(6)
N20 C19 H19A 108.9
C18 C19 H19A 108.9
N20 C19 H19B 108.9
C18 C19 H19B 108.9
H19A C19 H19B 107.7
N22 C21 N20 125.6(8)
N22 C21 C11 114.3(7)
N20 C21 C11 120.1(7)
N22 C23 C24 102.2(6)
N22 C23 H23A 111.3
C24 C23 H23A 111.3
N22 C23 H23B 111.3
C24 C23 H23B 111.3
H23A C23 H23B 109.2
C11 C24 C23 103.1(5)
C11 C24 H24A 111.1
C23 C24 H24A 111.1
C11 C24 H24B 111.1
C23 C24 H24B 111.1
H24A C24 H24B 109.1
N22 C25 H25A 109.5
N22 C25 H25B 109.5
H25A C25 H25B 109.5
N22 C25 H25C 109.5
H25A C25 H25C 109.5
H25B C25 H25C 109.5
F4 B1 F1 114.2(13)
F4 B1 F2 112.3(9)
F1 B1 F2 111.5(8)
F4 B1 F3 107.0(9)
F1 B1 F3 100.5(10)
F2 B1 F3 110.5(11)

loop_
_geom_bond_atom_site_label_1
_geom_bond_atom_site_label_2
_geom_bond_distance
F1 B1 1.307(12)
F2 B1 1.356(11)
F3 B1 1.366(13)
F4 B1 1.281(12)
N5 C5A 1.383(11)
N5 C4A 1.416(9)
N5 C5 1.432(10)
N6 C5A 1.294(9)
N6 C6A 1.438(12)
N20 C21 1.354(9)
N20 C19 1.465(9)
N20 H20 0.8800
N22 C21 1.297(9)
N22 C25 1.459(10)
N22 C23 1.481(9)
C1 C2 1.379(10)
C1 C1A 1.396(9)
C1 H1 0.9500
C1A C4A 1.433(11)
C1A C11 1.551(9)
C2 C3 1.386(11)
C2 H2 0.9500
C3 C4 1.374(11)
C3 H3 0.9500
C4 C4A 1.395(11)
C4 H4 0.9500
C5 C12 1.524(12)
C5 H5A 0.9900
C5 H5B 0.9900
C5A C10B 1.533(11)
C6A C7 1.403(14)
C6A C10A 1.436(13)
C7 C8 1.408(19)
C7 H7 0.9500
C8 C9 1.354(17)
C8 H8 0.9500
C9 C10 1.429(12)
C9 H9 0.9500
C10 C10A 1.360(12)
C10 H10 0.9500
C10A C10B 1.532(11)
C10B C11 1.530(9)
C10B C18 1.531(9)
C11 C21 1.452(10)
C11 C24 1.534(9)
C12 C17 1.383(11)
C12 C13 1.397(12)
C13 C14 1.369(12)
C13 H13 0.9500
C14 C15 1.386(12)
C14 H14 0.9500
C15 C16 1.404(13)
C15 H15 0.9500
C16 C17 1.387(13)
C16 H16 0.9500
C17 H17 0.9500
C18 C19 1.499(10)
C18 H18A 0.9900
C18 H18B 0.9900
C19 H19A 0.9900
C19 H19B 0.9900
C23 C24 1.544(10)
C23 H23A 0.9900
C23 H23B 0.9900
C24 H24A 0.9900
C24 H24B 0.9900
C25 H25A 0.9800
C25 H25B 0.9800
C25 H25C 0.9800

loop_
_geom_hbond_atom_site_label_D
_geom_hbond_atom_site_label_H
_geom_hbond_atom_site_label_A
_geom_hbond_distance_DA
_geom_hbond_distance_DH
_geom_hbond_distance_HA
_geom_hbond_angle_DHA
_geom_hbond_publ_flag
N20 H20 F1 2.909(11) 0.880 2.140 145.7 no
N20 H20 F2 3.003(8) 0.880 2.402 125.8 no

loop_
_geom_torsion_atom_site_label_1
_geom_torsion_atom_site_label_2
_geom_torsion_atom_site_label_3
_geom_torsion_atom_site_label_4
_geom_torsion
C2 C1 C1A C4A -0.9(9)
C2 C1 C1A C11 -179.4(6)
C1A C1 C2 C3 0.6(10)
C1 C2 C3 C4 -0.9(10)
C2 C3 C4 C4A 1.6(10)
C3 C4 C4A N5 -178.6(6)
C3 C4 C4A C1A -2.0(10)
C5A N5 C4A C4 -166.0(6)
C5 N5 C4A C4 18.7(10)
C5A N5 C4A C1A 17.5(9)
C5 N5 C4A C1A -157.9(7)
C1 C1A C4A C4 1.6(9)
C11 C1A C4A C4 -179.8(6)
C1 C1A C4A N5 178.1(6)
C11 C1A C4A N5 -3.3(9)
C5A N5 C5 C12 104.1(8)
C4A N5 C5 C12 -80.6(9)
C6A N6 C5A N5 175.5(6)
C6A N6 C5A C10B -6.3(8)
C4A N5 C5A N6 -172.5(6)
C5 N5 C5A N6 3.1(10)
C4A N5 C5A C10B 9.3(9)
C5 N5 C5A C10B -175.1(6)
C5A N6 C6A C7 177.8(7)
C5A N6 C6A C10A 1.3(8)
C10A C6A C7 C8 -1.9(12)
N6 C6A C7 C8 -178.3(9)
C6A C7 C8 C9 0.2(16)
C7 C8 C9 C10 0.4(15)
C8 C9 C10 C10A 0.8(12)
C9 C10 C10A C6A -2.6(11)
C9 C10 C10A C10B 172.5(7)
C7 C6A C10A C10 3.2(11)
N6 C6A C10A C10 -179.9(6)
C7 C6A C10A C10B -173.1(6)
N6 C6A C10A C10B 3.8(8)
C10 C10A C10B C11 59.5(11)
C6A C10A C10B C11 -124.7(7)
C10 C10A C10B C18 -65.6(10)
C6A C10A C10B C18 110.2(7)
C10 C10A C10B C5A 177.8(8)
C6A C10A C10B C5A -6.4(6)
N6 C5A C10B C11 133.3(6)
N5 C5A C10B C11 -48.4(8)
N6 C5A C10B C18 -107.3(7)
N5 C5A C10B C18 71.0(8)
N6 C5A C10B C10A 8.4(7)
N5 C5A C10B C10A -173.3(6)
C18 C10B C11 C21 54.3(7)
C10A C10B C11 C21 -71.7(8)
C5A C10B C11 C21 175.6(6)
C18 C10B C11 C24 172.1(6)
C10A C10B C11 C24 46.1(10)
C5A C10B C11 C24 -66.6(8)
C18 C10B C11 C1A -64.9(7)
C10A C10B C11 C1A 169.1(6)
C5A C10B C11 C1A 56.4(7)
C1 C1A C11 C21 23.2(8)
C4A C1A C11 C21 -155.2(6)
C1 C1A C11 C10B 144.4(6)
C4A C1A C11 C10B -34.1(7)
C1 C1A C11 C24 -87.3(7)
C4A C1A C11 C24 94.2(7)
N5 C5 C12 C17 -27.9(11)
N5 C5 C12 C13 155.4(8)
C17 C12 C13 C14 -0.3(12)
C5 C12 C13 C14 176.4(7)
C12 C13 C14 C15 3.3(12)
C13 C14 C15 C16 -4.6(12)
C14 C15 C16 C17 2.8(13)
C13 C12 C17 C16 -1.5(12)
C5 C12 C17 C16 -178.1(8)
C15 C16 C17 C12 0.3(13)
C11 C10B C18 C19 -57.8(8)
C10A C10B C18 C19 73.2(8)
C5A C10B C18 C19 -178.1(6)
C21 N20 C19 C18 -13.8(9)
C10B C18 C19 N20 37.4(8)
C25 N22 C21 N20 -3.8(11)
C23 N22 C21 N20 177.5(6)
C25 N22 C21 C11 178.7(6)
C23 N22 C21 C11 0.0(8)
C19 N20 C21 N22 -165.7(6)
C19 N20 C21 C11 11.7(9)
C10B C11 C21 N22 145.1(6)
C24 C11 C21 N22 17.9(7)
C1A C11 C21 N22 -97.7(7)
C10B C11 C21 N20 -32.6(8)
C24 C11 C21 N20 -159.7(6)
C1A C11 C21 N20 84.7(7)
C21 N22 C23 C24 -17.8(7)
C25 N22 C23 C24 163.4(6)
C21 C11 C24 C23 -27.0(7)
C10B C11 C24 C23 -150.3(6)
C1A C11 C24 C23 88.5(7)
N22 C23 C24 C11 27.2(7)
